data_7016846
loop_
_publ_author_name
'Sieh, Daniel'
'Sch\"offel, Julia'
'Burger, Peter'

_publ_section_title
;
 Synthesis of a chloro protected iridium nitrido complex.
;
_journal_issue 37
_journal_name_full 'Dalton transactions (Cambridge, England : 2003)'
_journal_page_first 9512
_journal_page_last 9524
_journal_paper_doi 10.1039/c1dt10886g
_journal_volume 40
_journal_year 2011
_chemical_formula_moiety 'C22 H17 Cl7 N3 Rh, C H2 Cl2'
_chemical_formula_sum 'C23 H19 Cl9 N3 Rh'
_chemical_formula_weight 759.37
_chemical_name_systematic
;
?
;
_space_group_IT_number 14
_symmetry_cell_setting monoclinic
_symmetry_space_group_name_Hall '-P 2yn'
_symmetry_space_group_name_H-M 'P 1 21/n 1'
_atom_sites_solution_hydrogens geom
_atom_sites_solution_primary direct
_atom_sites_solution_secondary difmap
_audit_creation_method SHELXL-97
_cell_angle_alpha 90.00
_cell_angle_beta 106.1570(10)
_cell_angle_gamma 90.00
_cell_formula_units_Z 4
_cell_length_a 11.5360(2)
_cell_length_b 19.3875(4)
_cell_length_c 13.7023(3)
_cell_measurement_reflns_used 9920
_cell_measurement_temperature 100(2)
_cell_measurement_theta_max 65.182
_cell_measurement_theta_min 4.602
_cell_volume 2943.53(10)
_computing_cell_refinement 'SAINT (Bruker AXS, 2008)'
_computing_data_collection 'SMART (Bruker AXS, 2008)'
_computing_data_reduction 'SAINT (Bruker AXS, 2008)'
_computing_molecular_graphics 'ORTEP-3 (Farrugia, 1997-2008 Glasgow)'
_computing_publication_material 'SHELXTL (Bruker AXS, 1998)'
_computing_structure_refinement 'SHELXL-97 (Sheldrick, 1997)'
_computing_structure_solution 'SHELXS-97 (Sheldrick, 1990)'
_diffrn_ambient_temperature 100(2)
_diffrn_measured_fraction_theta_full 0.970
_diffrn_measured_fraction_theta_max 0.970
_diffrn_measurement_device_type 'Bruker Smart APEX CCD area detector'
_diffrn_measurement_method omega-scan
_diffrn_radiation_monochromator graphite
_diffrn_radiation_source 'incoatec microfocus'
_diffrn_radiation_type MoK\a
_diffrn_radiation_wavelength 0.71073
_diffrn_reflns_av_R_equivalents 0.0386
_diffrn_reflns_av_sigmaI/netI 0.0380
_diffrn_reflns_limit_h_max 17
_diffrn_reflns_limit_h_min -17
_diffrn_reflns_limit_k_max 29
_diffrn_reflns_limit_k_min -29
_diffrn_reflns_limit_l_max 20
_diffrn_reflns_limit_l_min -20
_diffrn_reflns_number 59216
_diffrn_reflns_theta_full 32.50
_diffrn_reflns_theta_max 32.50
_diffrn_reflns_theta_min 1.87
_diffrn_standards_decay_% none
_diffrn_standards_interval_count none
_diffrn_standards_interval_time none
_diffrn_standards_number none
_exptl_absorpt_coefficient_mu 1.417
_exptl_absorpt_correction_T_max 0.9455
_exptl_absorpt_correction_T_min 0.8263
_exptl_absorpt_correction_type numerical
_exptl_absorpt_process_details 'SADABS (Bruker AXS, 2008)'
_exptl_crystal_colour yellow
_exptl_crystal_density_diffrn 1.714
_exptl_crystal_density_meas ?
_exptl_crystal_density_method 'not measured'
_exptl_crystal_description block
_exptl_crystal_F_000 1504
_exptl_crystal_size_max 0.14
_exptl_crystal_size_mid 0.10
_exptl_crystal_size_min 0.04
_refine_diff_density_max 0.893
_refine_diff_density_min -0.742
_refine_diff_density_rms 0.107
_refine_ls_extinction_method none
_refine_ls_goodness_of_fit_ref 1.043
_refine_ls_hydrogen_treatment riding
_refine_ls_matrix_type full
_refine_ls_number_parameters 327
_refine_ls_number_reflns 10337
_refine_ls_number_restraints 0
_refine_ls_restrained_S_all 1.043
_refine_ls_R_factor_all 0.0488
_refine_ls_R_factor_gt 0.0310
_refine_ls_shift/su_max 0.001
_refine_ls_shift/su_mean 0.000
_refine_ls_structure_factor_coef Fsqd
_refine_ls_weighting_details 'calc w=1/[\s^2^(Fo^2^)+(0.0230P)^2^+2.4542P] where P=(Fo^2^+2Fc^2^)/3'
_refine_ls_weighting_scheme calc
_refine_ls_wR_factor_gt 0.0593
_refine_ls_wR_factor_ref 0.0658
_reflns_number_gt 8170
_reflns_number_total 10337
_reflns_threshold_expression >2sigma(I)
_cod_data_source_file c1dt10886g.txt
_cod_data_source_block 158ds2
_cod_depositor_comments
;
The following automatic conversions were performed:

'_exptl_crystal_density_meas' value 'not measured' was changed to '?'
- the value is perceived as not measured.

Automatic conversion script
Id: cif_fix_values 3008 2015-01-20 13:52:24Z robertas 
;
_cod_original_sg_symbol_H-M P21/n
_cod_database_code 7016846

loop_
_symmetry_equiv_pos_as_xyz
'x, y, z'
'-x+1/2, y+1/2, -z+1/2'
'-x, -y, -z'
'x-1/2, -y-1/2, z-1/2'

loop_
_atom_site_label
_atom_site_type_symbol
_atom_site_fract_x
_atom_site_fract_y
_atom_site_fract_z
_atom_site_U_iso_or_equiv
_atom_site_adp_type
_atom_site_occupancy
_atom_site_symmetry_multiplicity
_atom_site_calc_flag
_atom_site_refinement_flags
Rh1 Rh 0.354036(12) 0.137308(7) 0.235722(10) 0.01042(4) Uani 1 1 d .
Cl1 Cl 0.27431(4) 0.11874(2) 0.05983(3) 0.01657(9) Uani 1 1 d .
Cl2 Cl 0.23090(4) 0.24036(2) 0.24960(3) 0.01447(8) Uani 1 1 d .
Cl3 Cl 0.56287(4) 0.02957(2) 0.35173(4) 0.02048(9) Uani 1 1 d .
Cl4 Cl 0.31477(4) -0.07128(2) 0.33867(4) 0.02210(10) Uani 1 1 d .
Cl5 Cl 0.00532(4) 0.12916(2) 0.15369(4) 0.02080(10) Uani 1 1 d .
Cl6 Cl 0.73041(4) 0.12288(3) 0.23063(4) 0.02357(10) Uani 1 1 d .
Cl7 Cl 0.37451(4) 0.31101(2) 0.09228(4) 0.02013(9) Uani 1 1 d .
N1 N 0.23912(12) 0.07680(7) 0.29093(11) 0.0117(3) Uani 1 1 d .
N2 N 0.41548(13) 0.15542(7) 0.37877(11) 0.0124(3) Uani 1 1 d .
N3 N 0.50150(13) 0.19893(8) 0.23590(11) 0.0132(3) Uani 1 1 d .
C1 C 0.17871(17) 0.05039(10) 0.44683(14) 0.0188(4) Uani 1 1 d .
H1A H 0.1120 0.0255 0.4002 0.028 Uiso 1 1 calc R
H1B H 0.1462 0.0855 0.4834 0.028 Uiso 1 1 calc R
H1C H 0.2285 0.0179 0.4957 0.028 Uiso 1 1 calc R
C2 C 0.25380(16) 0.08421(9) 0.38804(14) 0.0140(3) Uani 1 1 d .
C3 C 0.35342(15) 0.13085(9) 0.44069(13) 0.0133(3) Uani 1 1 d .
C4 C 0.38640(16) 0.14952(9) 0.54257(14) 0.0157(3) Uani 1 1 d .
H4 H 0.3438 0.1322 0.5875 0.019 Uiso 1 1 calc R
C5 C 0.48390(16) 0.19438(10) 0.57711(14) 0.0168(4) Uani 1 1 d .
H5 H 0.5084 0.2075 0.6466 0.020 Uiso 1 1 calc R
C6 C 0.54578(16) 0.22007(9) 0.51089(14) 0.0157(3) Uani 1 1 d .
H6 H 0.6117 0.2509 0.5343 0.019 Uiso 1 1 calc R
C7 C 0.50879(15) 0.19952(9) 0.40961(13) 0.0130(3) Uani 1 1 d .
C8 C 0.55962(16) 0.22108(9) 0.32637(14) 0.0146(3) Uani 1 1 d .
C9 C 0.67024(17) 0.26429(10) 0.35007(15) 0.0195(4) Uani 1 1 d .
H9A H 0.7396 0.2367 0.3874 0.029 Uiso 1 1 calc R
H9B H 0.6602 0.3037 0.3917 0.029 Uiso 1 1 calc R
H9C H 0.6840 0.2810 0.2867 0.029 Uiso 1 1 calc R
C10 C 0.45701(16) 0.05231(9) 0.23120(14) 0.0154(3) Uani 1 1 d .
H10A H 0.4027 0.0126 0.2070 0.018 Uiso 1 1 calc R
H10B H 0.5027 0.0605 0.1809 0.018 Uiso 1 1 calc R
C11 C 0.15775(16) 0.02548(9) 0.23514(13) 0.0139(3) Uani 1 1 d .
C12 C 0.18752(16) -0.04459(9) 0.24576(14) 0.0165(4) Uani 1 1 d .
C13 C 0.11621(18) -0.09429(10) 0.18452(15) 0.0204(4) Uani 1 1 d .
H13 H 0.1398 -0.1414 0.1909 0.024 Uiso 1 1 calc R
C14 C 0.01020(18) -0.07438(10) 0.11400(15) 0.0213(4) Uani 1 1 d .
H14 H -0.0385 -0.1080 0.0710 0.026 Uiso 1 1 calc R
C15 C -0.02539(17) -0.00578(10) 0.10559(15) 0.0197(4) Uani 1 1 d .
H15 H -0.1000 0.0073 0.0594 0.024 Uiso 1 1 calc R
C16 C 0.04867(16) 0.04364(9) 0.16501(14) 0.0155(3) Uani 1 1 d .
C17 C 0.54761(16) 0.21312(9) 0.15080(14) 0.0152(3) Uani 1 1 d .
C18 C 0.64812(16) 0.17832(10) 0.13682(15) 0.0188(4) Uani 1 1 d .
C19 C 0.68724(18) 0.18776(11) 0.05062(16) 0.0240(4) Uani 1 1 d .
H19 H 0.7550 0.1629 0.0427 0.029 Uiso 1 1 calc R
C20 C 0.62698(19) 0.23352(12) -0.02363(16) 0.0255(4) Uani 1 1 d .
H20 H 0.6523 0.2395 -0.0834 0.031 Uiso 1 1 calc R
C21 C 0.52961(18) 0.27063(11) -0.01076(15) 0.0217(4) Uani 1 1 d .
H21 H 0.4892 0.3028 -0.0611 0.026 Uiso 1 1 calc R
C22 C 0.49101(16) 0.26079(10) 0.07567(14) 0.0171(4) Uani 1 1 d .
C30 C 0.6991(2) -0.06529(12) 0.18504(17) 0.0293(5) Uani 1 1 d .
H30A H 0.6668 -0.0180 0.1851 0.035 Uiso 1 1 calc R
H30B H 0.7247 -0.0709 0.1223 0.035 Uiso 1 1 calc R
Cl8 Cl 0.58454(6) -0.12536(3) 0.18464(5) 0.03607(13) Uani 1 1 d .
Cl9 Cl 0.82595(5) -0.07566(3) 0.29199(4) 0.03577(13) Uani 1 1 d .

loop_
_atom_site_aniso_label
_atom_site_aniso_U_11
_atom_site_aniso_U_22
_atom_site_aniso_U_33
_atom_site_aniso_U_23
_atom_site_aniso_U_13
_atom_site_aniso_U_12
Rh1 0.00992(6) 0.01073(6) 0.00922(6) 0.00002(5) 0.00033(4) -0.00026(5)
Cl1 0.01699(19) 0.0203(2) 0.01025(19) -0.00133(16) 0.00021(15) -0.00044(16)
Cl2 0.01478(18) 0.01330(19) 0.0144(2) 0.00094(15) 0.00258(15) 0.00241(15)
Cl3 0.0176(2) 0.0200(2) 0.0205(2) 0.00268(17) -0.00012(17) 0.00467(17)
Cl4 0.0190(2) 0.0147(2) 0.0263(2) 0.00477(18) -0.00406(18) 0.00005(17)
Cl5 0.01339(19) 0.0184(2) 0.0274(2) 0.00353(18) 0.00036(17) 0.00196(17)
Cl6 0.0166(2) 0.0264(2) 0.0284(3) 0.0038(2) 0.00740(19) 0.00438(18)
Cl7 0.0218(2) 0.0197(2) 0.0181(2) 0.00400(17) 0.00439(17) 0.00250(18)
N1 0.0098(6) 0.0113(7) 0.0122(7) 0.0008(5) 0.0003(5) -0.0001(5)
N2 0.0123(6) 0.0111(7) 0.0119(7) 0.0005(5) 0.0004(5) 0.0018(5)
N3 0.0120(6) 0.0129(7) 0.0140(7) 0.0010(6) 0.0026(6) 0.0000(5)
C1 0.0188(9) 0.0220(9) 0.0150(9) 0.0018(7) 0.0039(7) -0.0051(7)
C2 0.0137(8) 0.0128(8) 0.0144(8) 0.0015(6) 0.0019(6) 0.0011(6)
C3 0.0124(7) 0.0129(8) 0.0132(8) 0.0012(6) 0.0014(6) 0.0014(6)
C4 0.0162(8) 0.0160(8) 0.0137(8) 0.0017(7) 0.0024(7) 0.0005(7)
C5 0.0183(8) 0.0187(9) 0.0112(8) -0.0011(7) 0.0007(7) 0.0013(7)
C6 0.0150(8) 0.0156(8) 0.0138(9) -0.0012(7) -0.0005(7) -0.0001(7)
C7 0.0120(7) 0.0115(8) 0.0130(8) 0.0002(6) -0.0004(6) 0.0010(6)
C8 0.0127(8) 0.0144(8) 0.0148(8) 0.0015(7) 0.0009(6) 0.0014(6)
C9 0.0176(9) 0.0214(9) 0.0180(9) -0.0021(7) 0.0025(7) -0.0072(7)
C10 0.0143(8) 0.0157(8) 0.0140(8) 0.0004(7) 0.0004(7) 0.0018(7)
C11 0.0138(8) 0.0147(8) 0.0119(8) 0.0003(6) 0.0015(6) -0.0037(6)
C12 0.0164(8) 0.0151(8) 0.0159(9) 0.0020(7) 0.0012(7) -0.0009(7)
C13 0.0250(10) 0.0147(9) 0.0200(10) 0.0006(7) 0.0038(8) -0.0041(7)
C14 0.0233(9) 0.0213(9) 0.0169(9) -0.0012(8) 0.0015(8) -0.0096(8)
C15 0.0147(8) 0.0246(10) 0.0164(9) 0.0041(8) -0.0012(7) -0.0052(7)
C16 0.0141(8) 0.0160(8) 0.0156(9) 0.0032(7) 0.0030(7) -0.0024(7)
C17 0.0151(8) 0.0161(8) 0.0143(8) -0.0025(7) 0.0040(7) -0.0055(7)
C18 0.0146(8) 0.0216(9) 0.0200(9) -0.0005(7) 0.0042(7) -0.0019(7)
C19 0.0183(9) 0.0321(11) 0.0239(10) -0.0051(9) 0.0095(8) -0.0030(8)
C20 0.0233(10) 0.0357(12) 0.0190(10) -0.0023(9) 0.0085(8) -0.0089(9)
C21 0.0239(10) 0.0257(10) 0.0147(9) 0.0018(8) 0.0038(8) -0.0061(8)
C22 0.0165(8) 0.0180(9) 0.0161(9) -0.0010(7) 0.0033(7) -0.0043(7)
C30 0.0387(12) 0.0274(11) 0.0229(11) -0.0027(9) 0.0107(9) 0.0033(10)
Cl8 0.0375(3) 0.0372(3) 0.0325(3) -0.0063(2) 0.0080(2) -0.0029(2)
Cl9 0.0360(3) 0.0481(4) 0.0237(3) -0.0042(2) 0.0091(2) -0.0012(3)

loop_
_atom_type_symbol
_atom_type_description
_atom_type_scat_dispersion_real
_atom_type_scat_dispersion_imag
_atom_type_scat_source
C C 0.0033 0.0016 'International Tables Vol C Tables 4.2.6.8 and 6.1.1.4'
H H 0.0000 0.0000 'International Tables Vol C Tables 4.2.6.8 and 6.1.1.4'
N N 0.0061 0.0033 'International Tables Vol C Tables 4.2.6.8 and 6.1.1.4'
Cl Cl 0.1484 0.1585 'International Tables Vol C Tables 4.2.6.8 and 6.1.1.4'
Rh Rh -1.1178 0.9187 'International Tables Vol C Tables 4.2.6.8 and 6.1.1.4'

loop_
_geom_angle_atom_site_label_1
_geom_angle_atom_site_label_2
_geom_angle_atom_site_label_3
_geom_angle
N2 Rh1 C10 97.23(7)
N2 Rh1 N1 79.77(6)
C10 Rh1 N1 89.47(7)
N2 Rh1 N3 79.88(6)
C10 Rh1 N3 88.92(7)
N1 Rh1 N3 159.21(6)
N2 Rh1 Cl1 177.91(4)
C10 Rh1 Cl1 84.86(5)
N1 Rh1 Cl1 100.39(4)
N3 Rh1 Cl1 100.11(4)
N2 Rh1 Cl2 80.32(4)
C10 Rh1 Cl2 177.45(5)
N1 Rh1 Cl2 89.42(4)
N3 Rh1 Cl2 91.31(4)
Cl1 Rh1 Cl2 97.595(15)
C2 N1 C11 120.07(15)
C2 N1 Rh1 113.43(12)
C11 N1 Rh1 126.21(11)
C3 N2 C7 123.22(15)
C3 N2 Rh1 118.04(12)
C7 N2 Rh1 118.13(12)
C8 N3 C17 119.92(15)
C8 N3 Rh1 113.19(12)
C17 N3 Rh1 126.66(11)
C2 C1 H1A 109.5
C2 C1 H1B 109.5
H1A C1 H1B 109.5
C2 C1 H1C 109.5
H1A C1 H1C 109.5
H1B C1 H1C 109.5
N1 C2 C3 115.31(16)
N1 C2 C1 125.07(16)
C3 C2 C1 119.62(16)
N2 C3 C4 119.88(16)
N2 C3 C2 112.77(15)
C4 C3 C2 127.35(16)
C3 C4 C5 118.20(17)
C3 C4 H4 120.9
C5 C4 H4 120.9
C6 C5 C4 120.82(17)
C6 C5 H5 119.6
C4 C5 H5 119.6
C7 C6 C5 118.46(17)
C7 C6 H6 120.8
C5 C6 H6 120.8
N2 C7 C6 119.40(16)
N2 C7 C8 113.00(15)
C6 C7 C8 127.60(16)
N3 C8 C7 115.42(15)
N3 C8 C9 125.15(17)
C7 C8 C9 119.42(16)
C8 C9 H9A 109.5
C8 C9 H9B 109.5
H9A C9 H9B 109.5
C8 C9 H9C 109.5
H9A C9 H9C 109.5
H9B C9 H9C 109.5
Cl3 C10 Rh1 114.73(9)
Cl3 C10 H10A 108.6
Rh1 C10 H10A 108.6
Cl3 C10 H10B 108.6
Rh1 C10 H10B 108.6
H10A C10 H10B 107.6
C12 C11 C16 117.62(16)
C12 C11 N1 120.87(15)
C16 C11 N1 121.45(16)
C13 C12 C11 121.63(17)
C13 C12 Cl4 118.39(15)
C11 C12 Cl4 119.97(14)
C14 C13 C12 119.20(18)
C14 C13 H13 120.4
C12 C13 H13 120.4
C13 C14 C15 120.55(18)
C13 C14 H14 119.7
C15 C14 H14 119.7
C16 C15 C14 119.59(17)
C16 C15 H15 120.2
C14 C15 H15 120.2
C15 C16 C11 121.25(17)
C15 C16 Cl5 119.67(14)
C11 C16 Cl5 119.08(14)
C18 C17 C22 116.83(17)
C18 C17 N3 121.77(17)
C22 C17 N3 121.35(16)
C19 C18 C17 122.02(19)
C19 C18 Cl6 118.04(15)
C17 C18 Cl6 119.92(15)
C20 C19 C18 119.64(19)
C20 C19 H19 120.2
C18 C19 H19 120.2
C19 C20 C21 119.92(19)
C19 C20 H20 120.0
C21 C20 H20 120.0
C20 C21 C22 120.03(19)
C20 C21 H21 120.0
C22 C21 H21 120.0
C21 C22 C17 121.47(18)
C21 C22 Cl7 118.76(15)
C17 C22 Cl7 119.72(14)
Cl8 C30 Cl9 111.97(13)
Cl8 C30 H30A 109.2
Cl9 C30 H30A 109.2
Cl8 C30 H30B 109.2
Cl9 C30 H30B 109.2
H30A C30 H30B 107.9

loop_
_geom_bond_atom_site_label_1
_geom_bond_atom_site_label_2
_geom_bond_distance
Rh1 N2 1.9221(15)
Rh1 C10 2.0424(18)
Rh1 N1 2.0649(14)
Rh1 N3 2.0782(15)
Rh1 Cl1 2.3559(4)
Rh1 Cl2 2.4892(4)
Cl3 C10 1.8141(18)
Cl4 C12 1.7330(19)
Cl5 C16 1.7263(19)
Cl6 C18 1.740(2)
Cl7 C22 1.725(2)
N1 C2 1.302(2)
N1 C11 1.434(2)
N2 C3 1.341(2)
N2 C7 1.347(2)
N3 C8 1.307(2)
N3 C17 1.437(2)
C1 C2 1.489(3)
C1 H1A 0.9800
C1 H1B 0.9800
C1 H1C 0.9800
C2 C3 1.482(2)
C3 C4 1.389(2)
C4 C5 1.396(3)
C4 H4 0.9500
C5 C6 1.393(3)
C5 H5 0.9500
C6 C7 1.392(2)
C6 H6 0.9500
C7 C8 1.480(3)
C8 C9 1.485(2)
C9 H9A 0.9800
C9 H9B 0.9800
C9 H9C 0.9800
C10 H10A 0.9900
C10 H10B 0.9900
C11 C12 1.399(3)
C11 C16 1.399(2)
C12 C13 1.387(3)
C13 C14 1.386(3)
C13 H13 0.9500
C14 C15 1.387(3)
C14 H14 0.9500
C15 C16 1.387(3)
C15 H15 0.9500
C17 C18 1.400(3)
C17 C22 1.402(3)
C18 C19 1.389(3)
C19 C20 1.383(3)
C19 H19 0.9500
C20 C21 1.386(3)
C20 H20 0.9500
C21 C22 1.390(3)
C21 H21 0.9500
C30 Cl8 1.761(2)
C30 Cl9 1.770(2)
C30 H30A 0.9900
C30 H30B 0.9900

loop_
_geom_torsion_atom_site_label_1
_geom_torsion_atom_site_label_2
_geom_torsion_atom_site_label_3
_geom_torsion_atom_site_label_4
_geom_torsion
N2 Rh1 N1 C2 5.95(12)
C10 Rh1 N1 C2 103.38(13)
N3 Rh1 N1 C2 17.8(2)
Cl1 Rh1 N1 C2 -171.94(12)
Cl2 Rh1 N1 C2 -74.32(12)
N2 Rh1 N1 C11 -167.85(14)
C10 Rh1 N1 C11 -70.41(14)
N3 Rh1 N1 C11 -155.96(15)
Cl1 Rh1 N1 C11 14.27(14)
Cl2 Rh1 N1 C11 111.89(13)
C10 Rh1 N2 C3 -95.96(13)
N1 Rh1 N2 C3 -7.81(12)
N3 Rh1 N2 C3 176.45(14)
Cl1 Rh1 N2 C3 86.7(13)
Cl2 Rh1 N2 C3 83.35(12)
C10 Rh1 N2 C7 92.73(13)
N1 Rh1 N2 C7 -179.12(14)
N3 Rh1 N2 C7 5.13(12)
Cl1 Rh1 N2 C7 -84.7(13)
Cl2 Rh1 N2 C7 -87.96(12)
N2 Rh1 N3 C8 -1.99(12)
C10 Rh1 N3 C8 -99.53(13)
N1 Rh1 N3 C8 -13.9(2)
Cl1 Rh1 N3 C8 175.89(12)
Cl2 Rh1 N3 C8 77.93(12)
N2 Rh1 N3 C17 172.46(15)
C10 Rh1 N3 C17 74.92(15)
N1 Rh1 N3 C17 160.58(15)
Cl1 Rh1 N3 C17 -9.66(14)
Cl2 Rh1 N3 C17 -107.61(14)
C11 N1 C2 C3 170.85(15)
Rh1 N1 C2 C3 -3.36(19)
C11 N1 C2 C1 -9.7(3)
Rh1 N1 C2 C1 176.11(14)
C7 N2 C3 C4 -1.5(3)
Rh1 N2 C3 C4 -172.39(13)
C7 N2 C3 C2 179.00(15)
Rh1 N2 C3 C2 8.16(19)
N1 C2 C3 N2 -2.7(2)
C1 C2 C3 N2 177.77(16)
N1 C2 C3 C4 177.88(17)
C1 C2 C3 C4 -1.6(3)
N2 C3 C4 C5 0.5(3)
C2 C3 C4 C5 179.90(17)
C3 C4 C5 C6 0.5(3)
C4 C5 C6 C7 -0.5(3)
C3 N2 C7 C6 1.5(3)
Rh1 N2 C7 C6 172.31(13)
C3 N2 C7 C8 -177.91(15)
Rh1 N2 C7 C8 -7.08(19)
C5 C6 C7 N2 -0.4(3)
C5 C6 C7 C8 178.89(17)
C17 N3 C8 C7 -175.98(15)
Rh1 N3 C8 C7 -1.11(19)
C17 N3 C8 C9 3.3(3)
Rh1 N3 C8 C9 178.17(14)
N2 C7 C8 N3 5.1(2)
C6 C7 C8 N3 -174.18(17)
N2 C7 C8 C9 -174.18(16)
C6 C7 C8 C9 6.5(3)
N2 Rh1 C10 Cl3 -2.18(11)
N1 Rh1 C10 Cl3 -81.80(10)
N3 Rh1 C10 Cl3 77.47(10)
Cl1 Rh1 C10 Cl3 177.72(10)
Cl2 Rh1 C10 Cl3 -17.6(13)
C2 N1 C11 C12 -73.2(2)
Rh1 N1 C11 C12 100.20(18)
C2 N1 C11 C16 109.7(2)
Rh1 N1 C11 C16 -76.9(2)
C16 C11 C12 C13 4.3(3)
N1 C11 C12 C13 -172.89(17)
C16 C11 C12 Cl4 -174.55(14)
N1 C11 C12 Cl4 8.3(2)
C11 C12 C13 C14 -2.8(3)
Cl4 C12 C13 C14 176.09(15)
C12 C13 C14 C15 -1.0(3)
C13 C14 C15 C16 3.0(3)
C14 C15 C16 C11 -1.4(3)
C14 C15 C16 Cl5 179.30(15)
C12 C11 C16 C15 -2.2(3)
N1 C11 C16 C15 174.99(17)
C12 C11 C16 Cl5 177.12(14)
N1 C11 C16 Cl5 -5.7(2)
C8 N3 C17 C18 74.2(2)
Rh1 N3 C17 C18 -99.90(19)
C8 N3 C17 C22 -108.2(2)
Rh1 N3 C17 C22 77.7(2)
C22 C17 C18 C19 -2.9(3)
N3 C17 C18 C19 174.72(17)
C22 C17 C18 Cl6 175.39(14)
N3 C17 C18 Cl6 -7.0(2)
C17 C18 C19 C20 0.9(3)
Cl6 C18 C19 C20 -177.42(16)
C18 C19 C20 C21 1.3(3)
C19 C20 C21 C22 -1.3(3)
C20 C21 C22 C17 -0.8(3)
C20 C21 C22 Cl7 176.72(16)
C18 C17 C22 C21 2.8(3)
N3 C17 C22 C21 -174.82(17)
C18 C17 C22 Cl7 -174.62(14)
N3 C17 C22 Cl7 7.7(2)
